data_4081531
loop_
_publ_author_name
'Jana, Rajkumar'
'Lissner, Falk'
'Schwederski, Brigitte'
'Fiedler, Jan'
'Kaim, Wolfgang'

_publ_section_title
;
 A Ligand-Bridged Heterotetranuclear (Fe2Cu2) Redox System with Fc/Fc+and
 Radical Ion Intermediates
;
_journal_issue 20
_journal_name_full Organometallics
_journal_page_first 5879
_journal_paper_doi 10.1021/om400466u
_journal_volume 32
_journal_year 2013
_chemical_formula_sum 'C77 H62 B Cl4 Cu2 F4 Fe2 N6 P4'
_chemical_formula_weight 1662.60
_chemical_name_systematic
; 
 ? 
;
_space_group_IT_number 14
_symmetry_cell_setting monoclinic
_symmetry_space_group_name_Hall '-P 2ybc'
_symmetry_space_group_name_H-M 'P 1 21/c 1'
_atom_sites_solution_hydrogens geom
_atom_sites_solution_primary direct
_atom_sites_solution_secondary difmap
_audit_creation_method SHELXL-97
_cell_angle_alpha 90.00
_cell_angle_beta 78.516(2)
_cell_angle_gamma 90.00
_cell_formula_units_Z 4
_cell_length_a 22.6673(7)
_cell_length_b 18.0003(7)
_cell_length_c 18.1507(6)
_cell_measurement_reflns_used 14353
_cell_measurement_temperature 100(2)
_cell_measurement_theta_max 28.28
_cell_measurement_theta_min 0.41
_cell_volume 7257.6(4)
_computing_cell_refinement 'HKL Scalepack (Otwinowski & Minor 1997)'
_computing_data_collection 'Collect (Nonius BV, 1997-2000)'
_computing_data_reduction 'HKL Denzo&Scalepack (Otwinowski&Minor 1997)'
_computing_structure_refinement 'SHELXL-97 (Sheldrick, 1997)'
_computing_structure_solution 'SHELXS-97 (Sheldrick, 1990)'
_diffrn_ambient_temperature 100(2)
_diffrn_measured_fraction_theta_full 0.920
_diffrn_measured_fraction_theta_max 0.920
_diffrn_measurement_device_type 'Kappa CCD (Nonius)'
_diffrn_measurement_method CCD
_diffrn_radiation_monochromator graphite
_diffrn_radiation_source 'fine-focus sealed tube'
_diffrn_radiation_type MoK\a
_diffrn_radiation_wavelength 0.71073
_diffrn_reflns_av_R_equivalents 0.0975
_diffrn_reflns_av_sigmaI/netI 0.1034
_diffrn_reflns_limit_h_max 30
_diffrn_reflns_limit_h_min -30
_diffrn_reflns_limit_k_max 23
_diffrn_reflns_limit_k_min -23
_diffrn_reflns_limit_l_max 24
_diffrn_reflns_limit_l_min -24
_diffrn_reflns_number 26560
_diffrn_reflns_theta_full 28.23
_diffrn_reflns_theta_max 28.23
_diffrn_reflns_theta_min 8.18
_exptl_absorpt_coefficient_mu 1.265
_exptl_absorpt_correction_T_max 0.8268
_exptl_absorpt_correction_T_min 0.6021
_exptl_absorpt_correction_type empirical
_exptl_absorpt_process_details 'Scalepack (W. Minor & Z. Otwinowski)'
_exptl_crystal_colour orange
_exptl_crystal_density_diffrn 1.522
_exptl_crystal_density_method 'not measured'
_exptl_crystal_description block
_exptl_crystal_F_000 3380
_exptl_crystal_size_max 0.4
_exptl_crystal_size_mid 0.2
_exptl_crystal_size_min 0.15
_refine_diff_density_max 1.834
_refine_diff_density_min -0.864
_refine_diff_density_rms 0.184
_refine_ls_extinction_method none
_refine_ls_goodness_of_fit_ref 1.100
_refine_ls_hydrogen_treatment mixed
_refine_ls_matrix_type full
_refine_ls_number_parameters 901
_refine_ls_number_reflns 16490
_refine_ls_number_restraints 0
_refine_ls_restrained_S_all 1.100
_refine_ls_R_factor_all 0.1654
_refine_ls_R_factor_gt 0.1019
_refine_ls_shift/su_max 0.002
_refine_ls_shift/su_mean 0.000
_refine_ls_structure_factor_coef Fsqd
_refine_ls_weighting_details 'calc w=1/[\s^2^(Fo^2^)+(0.0000P)^2^+116.5140P] where P=(Fo^2^+2Fc^2^)/3'
_refine_ls_weighting_scheme calc
_refine_ls_wR_factor_gt 0.2016
_refine_ls_wR_factor_ref 0.2311
_reflns_number_gt 10645
_reflns_number_total 16490
_reflns_threshold_expression >2sigma(I)
_cod_data_source_file om400466u_si_002.cif
_cod_data_source_block c:\crystal\x-red\rjaug10a
_cod_depositor_comments
;
The following automatic conversions were performed:

'_symmetry_cell_setting' value 'Monoclinic' changed to 'monoclinic'
according to /home/saulius/struct/CIF-dictionaries/cif_core.dic
dictionary named 'cif_core.dic' version 2.4.2 from 2011-04-26.

Automatic conversion script
Id: cif_fix_values 1891 2012-01-12 08:04:46Z andrius 
;
_cod_original_sg_symbol_H-M P21/c
_cod_database_code 4081531

loop_
_symmetry_equiv_pos_as_xyz
'x, y, z'
'-x, y+1/2, -z+1/2'
'-x, -y, -z'
'x, -y-1/2, z-1/2'

loop_
_atom_site_label
_atom_site_type_symbol
_atom_site_fract_x
_atom_site_fract_y
_atom_site_fract_z
_atom_site_U_iso_or_equiv
_atom_site_adp_type
_atom_site_occupancy
_atom_site_symmetry_multiplicity
_atom_site_calc_flag
_atom_site_refinement_flags
Cu1 Cu 0.01853(4) 0.38683(5) 0.06275(5) 0.01490(19) Uani 1 1 d .
Cu2 Cu 0.48005(4) 0.11800(5) -0.05167(5) 0.0165(2) Uani 1 1 d .
Fe1 Fe 0.08511(4) 0.26022(6) 0.21841(6) 0.0152(2) Uani 1 1 d .
Fe2 Fe 0.38040(4) 0.22444(6) -0.18168(6) 0.0162(2) Uani 1 1 d .
P1 P 0.10557(8) 0.32347(10) 0.03860(10) 0.0143(3) Uani 1 1 d .
P2 P -0.03069(8) 0.36465(10) 0.18158(10) 0.0154(3) Uani 1 1 d .
P3 P 0.51960(8) 0.16359(11) -0.16527(11) 0.0194(4) Uani 1 1 d .
P4 P 0.38764(8) 0.16447(11) -0.00858(10) 0.0160(4) Uani 1 1 d .
N1 N -0.0947(3) 0.4656(4) -0.0776(4) 0.0197(13) Uani 1 1 d .
N2 N -0.0452(3) 0.3825(4) -0.0059(4) 0.0182(12) Uani 1 1 d .
N3 N -0.0191(2) 0.5085(3) -0.0229(3) 0.0143(11) Uani 1 1 d .
N4 N 0.5912(3) 0.0294(4) 0.0861(4) 0.0229(14) Uani 1 1 d .
N5 N 0.5408(3) 0.1180(4) 0.0193(4) 0.0179(12) Uani 1 1 d .
N6 N 0.5176(3) -0.0104(4) 0.0242(4) 0.0195(13) Uani 1 1 d .
Cl1 Cl -0.17053(12) 0.26630(14) -0.07700(17) 0.0468(7) Uani 1 1 d .
Cl2 Cl 0.67021(9) 0.22451(12) 0.09430(14) 0.0321(5) Uani 1 1 d .
Cl3 Cl -0.21560(10) 0.08089(16) 0.00924(16) 0.0439(6) Uani 1 1 d .
Cl4 Cl -0.10582(9) 0.12867(13) 0.05769(15) 0.0361(5) Uani 1 1 d .
C1 C -0.0542(3) 0.4505(4) -0.0356(4) 0.0139(13) Uani 1 1 d .
C2 C -0.1307(3) 0.4099(5) -0.0904(5) 0.0237(16) Uani 1 1 d .
H2A H -0.1596 0.4185 -0.1193 0.028 Uiso 1 1 calc R
C3 C -0.1250(3) 0.3379(4) -0.0602(5) 0.0238(16) Uani 1 1 d .
C4 C -0.0814(3) 0.3279(4) -0.0181(5) 0.0206(15) Uani 1 1 d .
H4A H -0.0772 0.2813 0.0024 0.025 Uiso 1 1 calc R
C5 C 0.1689(3) 0.3706(4) -0.0213(4) 0.0177(14) Uani 1 1 d .
C6 C 0.2134(3) 0.4064(5) 0.0086(5) 0.0261(17) Uani 1 1 d .
H6A H 0.2115 0.4059 0.0602 0.031 Uiso 1 1 calc R
C7 C 0.2610(4) 0.4431(6) -0.0387(6) 0.036(2) Uani 1 1 d .
H7A H 0.2898 0.4682 -0.0184 0.043 Uiso 1 1 calc R
C8 C 0.2647(4) 0.4418(5) -0.1146(6) 0.033(2) Uani 1 1 d .
H8A H 0.2970 0.4649 -0.1458 0.040 Uiso 1 1 calc R
C9 C 0.2216(5) 0.4070(6) -0.1460(5) 0.039(2) Uani 1 1 d .
H9A H 0.2248 0.4068 -0.1979 0.047 Uiso 1 1 calc R
C10 C 0.1731(4) 0.3720(5) -0.0997(5) 0.0313(19) Uani 1 1 d .
H10A H 0.1434 0.3494 -0.1207 0.038 Uiso 1 1 calc R
C11 C 0.1050(3) 0.2332(4) -0.0074(4) 0.0157(13) Uani 1 1 d .
C12 C 0.1591(3) 0.1961(4) -0.0362(4) 0.0191(14) Uani 1 1 d .
H12A H 0.1957 0.2185 -0.0343 0.023 Uiso 1 1 calc R
C13 C 0.1579(3) 0.1250(4) -0.0679(4) 0.0195(14) Uani 1 1 d .
H13A H 0.1938 0.1004 -0.0867 0.023 Uiso 1 1 calc R
C14 C 0.1041(4) 0.0915(4) -0.0713(5) 0.0232(16) Uani 1 1 d .
H14A H 0.1035 0.0443 -0.0920 0.028 Uiso 1 1 calc R
C15 C 0.0501(4) 0.1290(4) -0.0433(4) 0.0210(15) Uani 1 1 d .
H15A H 0.0135 0.1069 -0.0459 0.025 Uiso 1 1 calc R
C16 C 0.0512(3) 0.1989(4) -0.0118(5) 0.0213(15) Uani 1 1 d .
H16A H 0.0151 0.2232 0.0067 0.026 Uiso 1 1 calc R
C17 C -0.0308(3) 0.4355(4) 0.2522(4) 0.0170(14) Uani 1 1 d .
C18 C -0.0762(4) 0.4424(5) 0.3176(5) 0.0256(16) Uani 1 1 d .
H18A H -0.1114 0.4149 0.3220 0.031 Uiso 1 1 calc R
C19 C -0.0689(3) 0.4897(4) 0.3751(4) 0.0210(15) Uani 1 1 d .
H19A H -0.0999 0.4960 0.4167 0.025 Uiso 1 1 calc R
C20 C -0.0145(4) 0.5281(5) 0.3704(5) 0.0250(16) Uani 1 1 d .
H20A H -0.0084 0.5572 0.4106 0.030 Uiso 1 1 calc R
C21 C 0.0302(3) 0.5232(4) 0.3066(5) 0.0227(16) Uani 1 1 d .
H21A H 0.0658 0.5497 0.3034 0.027 Uiso 1 1 calc R
C22 C 0.0220(3) 0.4788(4) 0.2474(4) 0.0187(14) Uani 1 1 d .
H22A H 0.0516 0.4773 0.2038 0.022 Uiso 1 1 calc R
C23 C -0.1104(3) 0.3441(5) 0.1874(4) 0.0210(15) Uani 1 1 d .
C24 C -0.1450(4) 0.3960(5) 0.1571(5) 0.0290(18) Uani 1 1 d .
H24A H -0.1267 0.4396 0.1366 0.035 Uiso 1 1 calc R
C25 C -0.2051(4) 0.3850(6) 0.1567(6) 0.037(2) Uani 1 1 d .
H25A H -0.2273 0.4200 0.1360 0.045 Uiso 1 1 calc R
C26 C -0.2322(4) 0.3181(6) 0.1891(7) 0.038(2) Uani 1 1 d .
H26A H -0.2729 0.3096 0.1908 0.046 Uiso 1 1 calc R
C27 C -0.1980(4) 0.2653(6) 0.2181(7) 0.038(2) Uani 1 1 d .
H27A H -0.2158 0.2213 0.2383 0.046 Uiso 1 1 calc R
C28 C -0.1373(3) 0.2783(5) 0.2170(6) 0.0288(18) Uani 1 1 d .
H28A H -0.1146 0.2428 0.2361 0.035 Uiso 1 1 calc R
C29 C 0.1358(3) 0.2991(4) 0.1202(4) 0.0152(13) Uani 1 1 d .
C30 C 0.1567(3) 0.2265(4) 0.1402(4) 0.0197(14) Uani 1 1 d .
H30A H 0.1589 0.1812 0.1098 0.024 Uiso 1 1 calc R
C31 C 0.1742(3) 0.2334(5) 0.2101(5) 0.0228(16) Uani 1 1 d .
H31A H 0.1896 0.1931 0.2372 0.027 Uiso 1 1 calc R
C32 C 0.1644(3) 0.3066(5) 0.2354(4) 0.0223(16) Uani 1 1 d .
H32A H 0.1717 0.3258 0.2833 0.027 Uiso 1 1 calc R
C33 C 0.1411(3) 0.3474(4) 0.1818(4) 0.0170(14) Uani 1 1 d .
H33A H 0.1298 0.4001 0.1859 0.020 Uiso 1 1 calc R
C34 C -0.0035(3) 0.2861(4) 0.2281(5) 0.0202(15) Uani 1 1 d .
C35 C 0.0090(3) 0.2119(4) 0.1986(5) 0.0190(14) Uani 1 1 d .
H35A H 0.0024 0.1933 0.1502 0.023 Uiso 1 1 calc R
C36 C 0.0311(3) 0.1709(5) 0.2533(5) 0.0213(15) Uani 1 1 d .
H36A H 0.0439 0.1188 0.2481 0.026 Uiso 1 1 calc R
C37 C 0.0344(3) 0.2167(4) 0.3152(5) 0.0218(15) Uani 1 1 d .
H37A H 0.0492 0.2020 0.3602 0.026 Uiso 1 1 calc R
C38 C 0.0129(3) 0.2881(4) 0.3003(4) 0.0200(15) Uani 1 1 d .
H38A H 0.0102 0.3314 0.3334 0.024 Uiso 1 1 calc R
C39 C 0.5505(3) 0.0477(4) 0.0432(4) 0.0165(14) Uani 1 1 d .
C40 C 0.6261(3) 0.0835(5) 0.1021(5) 0.0268(17) Uani 1 1 d .
H40A H 0.6548 0.0729 0.1308 0.032 Uiso 1 1 calc R
C41 C 0.6209(3) 0.1561(5) 0.0770(4) 0.0209(15) Uani 1 1 d .
C42 C 0.5764(3) 0.1709(5) 0.0375(5) 0.0222(15) Uani 1 1 d .
H42A H 0.5709 0.2196 0.0231 0.027 Uiso 1 1 calc R
C43 C 0.5880(3) 0.2161(5) -0.1639(5) 0.0280(18) Uani 1 1 d .
C44 C 0.6335(4) 0.1826(6) -0.1333(5) 0.0300(18) Uani 1 1 d .
H44A H 0.6302 0.1327 -0.1197 0.036 Uiso 1 1 calc R
C45 C 0.6831(4) 0.2229(6) -0.1230(6) 0.039(2) Uani 1 1 d .
H45A H 0.7137 0.1999 -0.1041 0.047 Uiso 1 1 calc R
C46 C 0.6874(5) 0.3006(7) -0.1418(7) 0.051(3) Uani 1 1 d .
H46A H 0.7196 0.3286 -0.1324 0.061 Uiso 1 1 calc R
C47 C 0.6439(5) 0.3334(7) -0.1733(8) 0.054(3) Uani 1 1 d .
H47A H 0.6471 0.3833 -0.1866 0.065 Uiso 1 1 calc R
C48 C 0.5948(4) 0.2923(6) -0.1856(7) 0.044(3) Uani 1 1 d .
H48A H 0.5660 0.3148 -0.2082 0.052 Uiso 1 1 calc R
C49 C 0.5396(3) 0.1000(5) -0.2436(5) 0.0253(17) Uani 1 1 d .
C50 C 0.5873(4) 0.1157(7) -0.3058(5) 0.038(2) Uani 1 1 d .
H50A H 0.6114 0.1574 -0.3049 0.045 Uiso 1 1 calc R
C51 C 0.5976(5) 0.0687(6) -0.3679(6) 0.042(2) Uani 1 1 d .
H51A H 0.6286 0.0796 -0.4083 0.050 Uiso 1 1 calc R
C52 C 0.5635(5) 0.0073(7) -0.3707(6) 0.046(3) Uani 1 1 d .
H52A H 0.5713 -0.0236 -0.4125 0.056 Uiso 1 1 calc R
C53 C 0.5167(5) -0.0092(5) -0.3107(6) 0.041(2) Uani 1 1 d .
H53A H 0.4926 -0.0507 -0.3128 0.049 Uiso 1 1 calc R
C54 C 0.5060(4) 0.0365(5) -0.2475(5) 0.0314(19) Uani 1 1 d .
H54A H 0.4755 0.0241 -0.2071 0.038 Uiso 1 1 calc R
C55 C 0.3417(3) 0.1048(4) 0.0609(4) 0.0175(14) Uani 1 1 d .
C56 C 0.2806(3) 0.0916(5) 0.0628(5) 0.0248(16) Uani 1 1 d .
H56A H 0.2618 0.1148 0.0278 0.030 Uiso 1 1 calc R
C57 C 0.2474(4) 0.0443(5) 0.1162(5) 0.0280(18) Uani 1 1 d .
H57A H 0.2068 0.0357 0.1168 0.034 Uiso 1 1 calc R
C58 C 0.2757(4) 0.0099(5) 0.1689(5) 0.0288(18) Uani 1 1 d .
H58A H 0.2537 -0.0209 0.2055 0.035 Uiso 1 1 calc R
C59 C 0.3365(4) 0.0216(5) 0.1668(5) 0.0280(17) Uani 1 1 d .
H59A H 0.3555 -0.0030 0.2006 0.034 Uiso 1 1 calc R
C60 C 0.3683(4) 0.0691(5) 0.1154(5) 0.0245(16) Uani 1 1 d .
H60A H 0.4086 0.0781 0.1162 0.029 Uiso 1 1 calc R
C61 C 0.3819(3) 0.2548(4) 0.0367(4) 0.0184(14) Uani 1 1 d .
C62 C 0.3272(4) 0.2842(5) 0.0772(5) 0.0265(17) Uani 1 1 d .
H62A H 0.2924 0.2556 0.0838 0.032 Uiso 1 1 calc R
C63 C 0.3248(5) 0.3549(6) 0.1070(5) 0.035(2) Uani 1 1 d .
H63A H 0.2884 0.3736 0.1333 0.042 Uiso 1 1 calc R
C64 C 0.3757(5) 0.3976(6) 0.0983(5) 0.037(2) Uani 1 1 d .
H64A H 0.3734 0.4449 0.1191 0.044 Uiso 1 1 calc R
C65 C 0.4309(5) 0.3712(5) 0.0586(5) 0.035(2) Uani 1 1 d .
H65A H 0.4653 0.4006 0.0529 0.042 Uiso 1 1 calc R
C66 C 0.4337(4) 0.2998(5) 0.0277(5) 0.0243(16) Uani 1 1 d .
H66A H 0.4701 0.2818 0.0008 0.029 Uiso 1 1 calc R
C67 C 0.4717(3) 0.2283(4) -0.2034(4) 0.0168(14) Uani 1 1 d .
C68 C 0.4511(3) 0.2189(4) -0.2727(4) 0.0205(15) Uani 1 1 d .
H68A H 0.4605 0.1770 -0.3076 0.025 Uiso 1 1 calc R
C69 C 0.4128(4) 0.2795(4) -0.2803(4) 0.0227(16) Uani 1 1 d .
H69A H 0.3914 0.2874 -0.3215 0.027 Uiso 1 1 calc R
C70 C 0.4117(3) 0.3273(5) -0.2177(5) 0.0240(16) Uani 1 1 d .
H70A H 0.3887 0.3736 -0.2084 0.029 Uiso 1 1 calc R
C71 C 0.4469(3) 0.2963(4) -0.1699(5) 0.0211(15) Uani 1 1 d .
H71A H 0.4537 0.3177 -0.1226 0.025 Uiso 1 1 calc R
C72 C 0.3449(3) 0.1765(4) -0.0816(4) 0.0174(14) Uani 1 1 d .
C73 C 0.3091(3) 0.2379(4) -0.0968(4) 0.0185(14) Uani 1 1 d .
H73A H 0.2995 0.2825 -0.0658 0.022 Uiso 1 1 calc R
C74 C 0.2890(3) 0.2219(5) -0.1652(4) 0.0205(15) Uani 1 1 d .
H74A H 0.2641 0.2545 -0.1896 0.025 Uiso 1 1 calc R
C75 C 0.3113(3) 0.1524(4) -0.1916(4) 0.0209(15) Uani 1 1 d .
H75A H 0.3054 0.1285 -0.2381 0.025 Uiso 1 1 calc R
C76 C 0.3462(3) 0.1237(5) -0.1409(4) 0.0198(14) Uani 1 1 d .
H76A H 0.3681 0.0763 -0.1463 0.024 Uiso 1 1 calc R
C77 C -0.1858(4) 0.1330(6) 0.0759(6) 0.040(2) Uani 1 1 d .
B B -0.2307(5) 0.0264(5) 0.2569(6) 0.030(2) Uani 1 1 d .
F1 F -0.1976(4) 0.0892(4) 0.2605(4) 0.0572(18) Uani 1 1 d .
F2 F -0.2765(3) 0.0411(5) 0.2186(5) 0.069(2) Uani 1 1 d .
F3 F -0.1944(4) -0.0277(5) 0.2196(5) 0.079(3) Uani 1 1 d .
F4 F -0.2540(5) 0.0077(6) 0.3315(5) 0.088(3) Uani 1 1 d .

loop_
_atom_site_aniso_label
_atom_site_aniso_U_11
_atom_site_aniso_U_22
_atom_site_aniso_U_33
_atom_site_aniso_U_23
_atom_site_aniso_U_13
_atom_site_aniso_U_12
Cu1 0.0152(4) 0.0133(4) 0.0185(4) 0.0020(3) -0.0089(3) 0.0002(3)
Cu2 0.0136(4) 0.0161(4) 0.0214(4) 0.0034(4) -0.0076(3) -0.0004(3)
Fe1 0.0154(4) 0.0175(5) 0.0144(5) -0.0006(4) -0.0069(4) 0.0024(4)
Fe2 0.0164(4) 0.0171(5) 0.0167(5) 0.0018(4) -0.0072(4) -0.0001(4)
P1 0.0151(8) 0.0136(8) 0.0160(8) 0.0004(7) -0.0074(6) -0.0011(6)
P2 0.0150(8) 0.0155(9) 0.0177(9) -0.0014(7) -0.0083(6) 0.0008(6)
P3 0.0140(8) 0.0216(9) 0.0235(10) 0.0027(8) -0.0057(7) -0.0013(7)
P4 0.0151(8) 0.0180(9) 0.0165(8) 0.0017(7) -0.0073(6) 0.0005(6)
N1 0.021(3) 0.017(3) 0.025(3) 0.002(3) -0.014(2) -0.003(2)
N2 0.015(3) 0.015(3) 0.027(3) 0.002(3) -0.009(2) 0.003(2)
N3 0.011(2) 0.013(3) 0.020(3) 0.004(2) -0.007(2) 0.003(2)
N4 0.016(3) 0.030(4) 0.025(3) -0.001(3) -0.013(2) -0.001(2)
N5 0.016(3) 0.017(3) 0.021(3) -0.001(3) -0.006(2) -0.003(2)
N6 0.014(3) 0.021(3) 0.026(3) 0.005(3) -0.009(2) -0.002(2)
Cl1 0.0536(14) 0.0332(12) 0.0674(17) 0.0162(12) -0.0455(13) -0.0245(11)
Cl2 0.0250(9) 0.0246(10) 0.0512(13) -0.0098(9) -0.0183(9) -0.0037(7)
Cl3 0.0316(11) 0.0465(14) 0.0543(15) -0.0155(12) -0.0100(10) -0.0013(10)
Cl4 0.0265(9) 0.0325(11) 0.0506(13) 0.0062(10) -0.0111(9) 0.0000(8)
C1 0.015(3) 0.009(3) 0.018(3) 0.001(3) -0.005(2) 0.002(2)
C2 0.023(4) 0.024(4) 0.028(4) 0.008(3) -0.013(3) -0.004(3)
C3 0.025(4) 0.018(4) 0.032(4) -0.002(3) -0.014(3) -0.009(3)
C4 0.019(3) 0.018(4) 0.027(4) 0.001(3) -0.011(3) -0.003(3)
C5 0.019(3) 0.015(3) 0.018(3) 0.001(3) -0.004(3) -0.002(3)
C6 0.020(3) 0.033(5) 0.026(4) 0.014(4) -0.008(3) -0.010(3)
C7 0.017(4) 0.044(5) 0.045(5) 0.022(4) -0.005(3) -0.015(3)
C8 0.029(4) 0.023(4) 0.045(5) 0.003(4) 0.002(4) 0.003(3)
C9 0.058(6) 0.037(5) 0.017(4) 0.000(4) 0.005(4) -0.021(4)
C10 0.048(5) 0.025(4) 0.020(4) 0.004(3) -0.004(4) -0.017(4)
C11 0.024(3) 0.016(3) 0.009(3) 0.001(3) -0.009(3) -0.004(3)
C12 0.022(3) 0.013(3) 0.024(4) -0.003(3) -0.009(3) 0.001(3)
C13 0.030(4) 0.015(3) 0.014(3) 0.000(3) -0.005(3) 0.004(3)
C14 0.034(4) 0.016(4) 0.022(4) 0.001(3) -0.012(3) 0.003(3)
C15 0.032(4) 0.015(4) 0.016(3) 0.004(3) -0.006(3) -0.006(3)
C16 0.019(3) 0.020(4) 0.025(4) 0.001(3) -0.003(3) -0.003(3)
C17 0.020(3) 0.013(3) 0.020(3) -0.004(3) -0.008(3) 0.005(3)
C18 0.024(4) 0.027(4) 0.026(4) -0.003(3) -0.006(3) -0.002(3)
C19 0.025(4) 0.017(4) 0.021(4) -0.002(3) -0.005(3) 0.006(3)
C20 0.034(4) 0.019(4) 0.024(4) 0.000(3) -0.012(3) 0.002(3)
C21 0.022(3) 0.015(3) 0.035(4) -0.008(3) -0.013(3) 0.002(3)
C22 0.018(3) 0.016(3) 0.023(4) 0.004(3) -0.007(3) 0.001(3)
C23 0.017(3) 0.027(4) 0.020(4) -0.010(3) -0.007(3) 0.003(3)
C24 0.034(4) 0.026(4) 0.031(4) -0.006(4) -0.015(3) 0.014(3)
C25 0.031(4) 0.043(6) 0.042(5) -0.012(5) -0.019(4) 0.012(4)
C26 0.018(4) 0.037(5) 0.064(7) -0.021(5) -0.020(4) 0.003(3)
C27 0.019(4) 0.030(5) 0.065(7) -0.010(5) -0.009(4) -0.005(3)
C28 0.015(3) 0.024(4) 0.049(5) -0.008(4) -0.008(3) -0.002(3)
C29 0.011(3) 0.021(4) 0.014(3) 0.000(3) -0.003(2) -0.001(2)
C30 0.017(3) 0.023(4) 0.020(4) 0.001(3) -0.008(3) 0.007(3)
C31 0.016(3) 0.030(4) 0.024(4) -0.002(3) -0.009(3) 0.003(3)
C32 0.018(3) 0.032(4) 0.019(4) 0.001(3) -0.007(3) 0.003(3)
C33 0.013(3) 0.024(4) 0.016(3) -0.005(3) -0.006(2) -0.002(3)
C34 0.018(3) 0.020(4) 0.026(4) -0.005(3) -0.011(3) 0.004(3)
C35 0.021(3) 0.010(3) 0.028(4) 0.004(3) -0.008(3) -0.001(3)
C36 0.015(3) 0.022(4) 0.027(4) 0.006(3) -0.006(3) 0.003(3)
C37 0.021(3) 0.021(4) 0.022(4) 0.007(3) -0.002(3) 0.002(3)
C38 0.020(3) 0.023(4) 0.019(4) 0.002(3) -0.008(3) 0.004(3)
C39 0.014(3) 0.013(3) 0.025(4) 0.005(3) -0.010(3) 0.001(2)
C40 0.018(3) 0.032(5) 0.033(4) -0.001(4) -0.012(3) -0.001(3)
C41 0.018(3) 0.025(4) 0.023(4) -0.005(3) -0.011(3) -0.003(3)
C42 0.017(3) 0.022(4) 0.029(4) -0.004(3) -0.010(3) -0.002(3)
C43 0.016(3) 0.036(5) 0.032(4) 0.007(4) -0.005(3) -0.011(3)
C44 0.022(4) 0.036(5) 0.032(4) 0.006(4) -0.007(3) 0.001(3)
C45 0.020(4) 0.054(6) 0.046(6) 0.011(5) -0.011(4) -0.005(4)
C46 0.033(5) 0.058(7) 0.065(8) 0.010(6) -0.016(5) -0.021(5)
C47 0.034(5) 0.045(6) 0.086(9) 0.015(6) -0.020(5) -0.019(5)
C48 0.026(4) 0.039(6) 0.069(7) 0.009(5) -0.017(4) -0.008(4)
C49 0.022(3) 0.020(4) 0.035(4) -0.004(3) -0.008(3) 0.011(3)
C50 0.023(4) 0.055(6) 0.034(5) -0.004(5) -0.001(3) 0.009(4)
C51 0.043(5) 0.046(6) 0.030(5) 0.006(4) 0.010(4) 0.010(5)
C52 0.047(6) 0.056(7) 0.036(5) -0.014(5) -0.008(4) 0.026(5)
C53 0.061(6) 0.013(4) 0.051(6) -0.005(4) -0.015(5) 0.004(4)
C54 0.040(5) 0.022(4) 0.030(4) 0.008(4) -0.003(4) 0.004(3)
C55 0.019(3) 0.017(3) 0.016(3) 0.004(3) -0.004(3) 0.000(3)
C56 0.021(3) 0.030(4) 0.026(4) 0.002(3) -0.010(3) -0.009(3)
C57 0.028(4) 0.026(4) 0.028(4) 0.001(3) 0.000(3) -0.012(3)
C58 0.038(4) 0.022(4) 0.022(4) 0.000(3) 0.003(3) -0.003(3)
C59 0.034(4) 0.029(4) 0.022(4) 0.006(3) -0.008(3) 0.003(3)
C60 0.032(4) 0.025(4) 0.022(4) 0.000(3) -0.016(3) 0.005(3)
C61 0.027(4) 0.019(4) 0.012(3) 0.000(3) -0.011(3) -0.002(3)
C62 0.026(4) 0.033(5) 0.022(4) 0.005(3) -0.009(3) 0.005(3)
C63 0.044(5) 0.036(5) 0.028(5) -0.005(4) -0.014(4) 0.013(4)
C64 0.051(5) 0.035(5) 0.028(5) -0.007(4) -0.018(4) 0.004(4)
C65 0.056(6) 0.026(5) 0.030(5) 0.001(4) -0.025(4) -0.012(4)
C66 0.024(4) 0.023(4) 0.028(4) 0.002(3) -0.013(3) -0.003(3)
C67 0.011(3) 0.023(4) 0.017(3) 0.003(3) -0.003(2) 0.002(3)
C68 0.019(3) 0.021(4) 0.020(4) 0.002(3) 0.000(3) 0.001(3)
C69 0.030(4) 0.021(4) 0.021(4) 0.011(3) -0.015(3) -0.002(3)
C70 0.023(3) 0.020(4) 0.031(4) 0.005(3) -0.010(3) -0.003(3)
C71 0.026(4) 0.014(3) 0.023(4) -0.002(3) -0.003(3) -0.002(3)
C72 0.012(3) 0.025(4) 0.014(3) 0.005(3) 0.000(2) 0.001(3)
C73 0.010(3) 0.024(4) 0.022(4) 0.001(3) -0.006(3) 0.002(3)
C74 0.011(3) 0.029(4) 0.024(4) 0.002(3) -0.007(3) 0.000(3)
C75 0.021(3) 0.025(4) 0.020(4) 0.002(3) -0.012(3) -0.002(3)
C76 0.020(3) 0.028(4) 0.012(3) 0.002(3) -0.005(3) -0.005(3)
C77 0.021(4) 0.050(6) 0.047(6) -0.009(5) -0.005(4) -0.006(4)
B 0.032(5) 0.017(4) 0.040(6) -0.007(4) -0.005(4) 0.010(4)
F1 0.088(5) 0.035(3) 0.057(4) 0.001(3) -0.037(4) -0.020(3)
F2 0.057(4) 0.077(5) 0.086(6) -0.030(4) -0.048(4) 0.031(4)
F3 0.083(5) 0.069(5) 0.091(6) -0.048(5) -0.034(5) 0.050(4)
F4 0.099(7) 0.106(8) 0.055(5) 0.031(5) 0.000(5) -0.029(6)

loop_
_atom_type_symbol
_atom_type_description
_atom_type_scat_dispersion_real
_atom_type_scat_dispersion_imag
_atom_type_scat_source
Cu Cu 0.3201 1.2651 'International Tables Vol C Tables 4.2.6.8 and 6.1.1.4'
Fe Fe 0.3463 0.8444 'International Tables Vol C Tables 4.2.6.8 and 6.1.1.4'
P P 0.1023 0.0942 'International Tables Vol C Tables 4.2.6.8 and 6.1.1.4'
N N 0.0061 0.0033 'International Tables Vol C Tables 4.2.6.8 and 6.1.1.4'
Cl Cl 0.1484 0.1585 'International Tables Vol C Tables 4.2.6.8 and 6.1.1.4'
C C 0.0033 0.0016 'International Tables Vol C Tables 4.2.6.8 and 6.1.1.4'
H H 0.0000 0.0000 'International Tables Vol C Tables 4.2.6.8 and 6.1.1.4'
B B 0.0013 0.0007 'International Tables Vol C Tables 4.2.6.8 and 6.1.1.4'
F F 0.0171 0.0103 'International Tables Vol C Tables 4.2.6.8 and 6.1.1.4'

loop_
_geom_angle_atom_site_label_1
_geom_angle_atom_site_label_2
_geom_angle_atom_site_label_3
_geom_angle
_geom_angle_site_symmetry_1
_geom_angle_site_symmetry_3
N3 Cu1 N2 77.1(2) 3_565 .
N3 Cu1 P1 117.53(17) 3_565 .
N2 Cu1 P1 123.37(18) . .
N3 Cu1 P2 118.32(18) 3_565 .
N2 Cu1 P2 107.11(18) . .
P1 Cu1 P2 110.16(7) . .
N6 Cu2 N5 77.9(2) 3_655 .
N6 Cu2 P3 124.0(2) 3_655 .
N5 Cu2 P3 112.40(18) . .
N6 Cu2 P4 110.04(18) 3_655 .
N5 Cu2 P4 118.31(18) . .
P3 Cu2 P4 111.07(8) . .
C30 Fe1 C35 109.8(3) . .
C30 Fe1 C34 140.2(3) . .
C35 Fe1 C34 41.7(3) . .
C30 Fe1 C29 42.1(3) . .
C35 Fe1 C29 110.1(3) . .
C34 Fe1 C29 111.8(3) . .
C30 Fe1 C38 176.6(3) . .
C35 Fe1 C38 69.4(3) . .
C34 Fe1 C38 41.1(3) . .
C29 Fe1 C38 141.3(3) . .
C30 Fe1 C36 109.2(3) . .
C35 Fe1 C36 40.4(3) . .
C34 Fe1 C36 68.5(3) . .
C29 Fe1 C36 137.6(3) . .
C38 Fe1 C36 67.9(3) . .
C30 Fe1 C33 69.1(3) . .
C35 Fe1 C33 140.1(3) . .
C34 Fe1 C33 112.9(3) . .
C29 Fe1 C33 41.3(3) . .
C38 Fe1 C33 113.8(3) . .
C36 Fe1 C33 178.3(3) . .
C30 Fe1 C31 40.4(3) . .
C35 Fe1 C31 138.2(3) . .
C34 Fe1 C31 179.2(3) . .
C29 Fe1 C31 69.0(3) . .
C38 Fe1 C31 138.2(3) . .
C36 Fe1 C31 111.0(3) . .
C33 Fe1 C31 67.6(3) . .
C30 Fe1 C37 136.0(3) . .
C35 Fe1 C37 68.7(3) . .
C34 Fe1 C37 68.8(3) . .
C29 Fe1 C37 177.6(3) . .
C38 Fe1 C37 40.6(3) . .
C36 Fe1 C37 40.2(3) . .
C33 Fe1 C37 141.0(3) . .
C31 Fe1 C37 110.4(3) . .
C30 Fe1 C32 68.0(3) . .
C35 Fe1 C32 177.7(3) . .
C34 Fe1 C32 140.4(3) . .
C29 Fe1 C32 68.6(3) . .
C38 Fe1 C32 112.9(3) . .
C36 Fe1 C32 139.4(3) . .
C33 Fe1 C32 40.0(3) . .
C31 Fe1 C32 39.7(3) . .
C37 Fe1 C32 112.6(3) . .
C73 Fe2 C72 41.5(3) . .
C73 Fe2 C67 141.0(3) . .
C72 Fe2 C67 113.3(3) . .
C73 Fe2 C71 110.0(3) . .
C72 Fe2 C71 110.3(3) . .
C67 Fe2 C71 41.3(3) . .
C73 Fe2 C74 41.5(3) . .
C72 Fe2 C74 69.4(3) . .
C67 Fe2 C74 177.2(3) . .
C71 Fe2 C74 139.0(3) . .
C73 Fe2 C70 108.1(3) . .
C72 Fe2 C70 136.3(3) . .
C67 Fe2 C70 68.4(3) . .
C71 Fe2 C70 40.4(3) . .
C74 Fe2 C70 110.2(3) . .
C73 Fe2 C69 134.7(3) . .
C72 Fe2 C69 175.9(3) . .
C67 Fe2 C69 68.9(3) . .
C71 Fe2 C69 68.9(3) . .
C74 Fe2 C69 108.5(3) . .
C70 Fe2 C69 40.6(3) . .
C73 Fe2 C76 69.1(3) . .
C72 Fe2 C76 41.1(3) . .
C67 Fe2 C76 113.4(3) . .
C71 Fe2 C76 139.5(3) . .
C74 Fe2 C76 68.1(3) . .
C70 Fe2 C76 177.1(3) . .
C69 Fe2 C76 141.8(3) . .
C73 Fe2 C68 175.0(3) . .
C72 Fe2 C68 143.5(3) . .
C67 Fe2 C68 41.1(3) . .
C71 Fe2 C68 68.9(3) . .
C74 Fe2 C68 136.3(3) . .
C70 Fe2 C68 67.8(3) . .
C69 Fe2 C68 40.3(3) . .
C76 Fe2 C68 115.1(3) . .
C73 Fe2 C75 68.6(3) . .
C72 Fe2 C75 68.8(3) . .
C67 Fe2 C75 139.9(3) . .
C71 Fe2 C75 178.7(3) . .
C74 Fe2 C75 39.9(3) . .
C70 Fe2 C75 139.5(3) . .
C69 Fe2 C75 111.9(3) . .
C76 Fe2 C75 40.4(3) . .
C68 Fe2 C75 112.4(3) . .
C29 P1 C5 102.7(3) . .
C29 P1 C11 101.4(3) . .
C5 P1 C11 102.5(3) . .
C29 P1 Cu1 115.2(2) . .
C5 P1 Cu1 115.8(2) . .
C11 P1 Cu1 117.1(2) . .
C17 P2 C34 99.9(3) . .
C17 P2 C23 103.9(3) . .
C34 P2 C23 103.8(4) . .
C17 P2 Cu1 118.9(3) . .
C34 P2 Cu1 115.7(3) . .
C23 P2 Cu1 112.7(3) . .
C49 P3 C67 100.4(4) . .
C49 P3 C43 105.0(4) . .
C67 P3 C43 104.3(4) . .
C49 P3 Cu2 119.0(3) . .
C67 P3 Cu2 115.2(2) . .
C43 P3 Cu2 111.3(3) . .
C72 P4 C61 103.0(3) . .
C72 P4 C55 105.2(3) . .
C61 P4 C55 103.6(3) . .
C72 P4 Cu2 112.9(2) . .
C61 P4 Cu2 118.0(3) . .
C55 P4 Cu2 112.8(2) . .
C1 N1 C2 117.3(6) . .
C4 N2 C1 116.8(6) . .
C4 N2 Cu1 130.6(5) . .
C1 N2 Cu1 112.1(5) . .
N3 N3 C1 113.5(7) 3_565 .
N3 N3 Cu1 118.3(6) 3_565 3_565
C1 N3 Cu1 128.2(5) . 3_565
C40 N4 C39 116.7(7) . .
C42 N5 C39 116.1(6) . .
C42 N5 Cu2 131.8(6) . .
C39 N5 Cu2 111.5(5) . .
N6 N6 C39 111.9(8) 3_655 .
N6 N6 Cu2 118.6(7) 3_655 3_655
C39 N6 Cu2 129.3(5) . 3_655
N1 C1 N3 115.6(6) . .
N1 C1 N2 125.6(6) . .
N3 C1 N2 118.8(6) . .
N1 C2 C3 120.5(7) . .
C4 C3 C2 117.7(7) . .
C4 C3 Cl1 121.6(6) . .
C2 C3 Cl1 120.8(6) . .
N2 C4 C3 122.1(7) . .
C6 C5 C10 118.5(7) . .
C6 C5 P1 121.8(6) . .
C10 C5 P1 119.7(6) . .
C5 C6 C7 120.5(8) . .
C8 C7 C6 119.7(9) . .
C7 C8 C9 121.2(8) . .
C8 C9 C10 119.8(9) . .
C9 C10 C5 120.2(8) . .
C16 C11 C12 118.7(7) . .
C16 C11 P1 120.6(6) . .
C12 C11 P1 120.6(5) . .
C11 C12 C13 120.0(7) . .
C14 C13 C12 120.5(7) . .
C13 C14 C15 119.5(7) . .
C16 C15 C14 120.1(7) . .
C15 C16 C11 121.2(7) . .
C18 C17 C22 117.9(7) . .
C18 C17 P2 123.7(6) . .
C22 C17 P2 117.6(5) . .
C19 C18 C17 120.8(7) . .
C18 C19 C20 119.6(7) . .
C21 C20 C19 120.6(8) . .
C20 C21 C22 120.0(7) . .
C21 C22 C17 120.9(7) . .
C28 C23 C24 118.9(7) . .
C28 C23 P2 123.2(6) . .
C24 C23 P2 117.8(7) . .
C25 C24 C23 122.5(9) . .
C24 C25 C26 117.6(9) . .
C27 C26 C25 120.5(8) . .
C28 C27 C26 120.1(9) . .
C23 C28 C27 120.4(8) . .
C33 C29 C30 105.5(6) . .
C33 C29 P1 126.4(6) . .
C30 C29 P1 128.0(5) . .
C33 C29 Fe1 69.4(4) . .
C30 C29 Fe1 68.3(4) . .
P1 C29 Fe1 124.0(3) . .
C31 C30 C29 107.9(7) . .
C31 C30 Fe1 70.8(4) . .
C29 C30 Fe1 69.6(4) . .
C32 C31 C30 109.0(7) . .
C32 C31 Fe1 70.5(4) . .
C30 C31 Fe1 68.8(4) . .
C31 C32 C33 108.8(7) . .
C31 C32 Fe1 69.8(4) . .
C33 C32 Fe1 69.4(4) . .
C32 C33 C29 108.8(7) . .
C32 C33 Fe1 70.6(5) . .
C29 C33 Fe1 69.3(4) . .
C38 C34 C35 107.1(7) . .
C38 C34 P2 125.5(6) . .
C35 C34 P2 127.4(6) . .
C38 C34 Fe1 69.6(4) . .
C35 C34 Fe1 68.8(4) . .
P2 C34 Fe1 123.9(4) . .
C36 C35 C34 107.2(7) . .
C36 C35 Fe1 70.5(4) . .
C34 C35 Fe1 69.5(4) . .
C35 C36 C37 109.8(7) . .
C35 C36 Fe1 69.1(4) . .
C37 C36 Fe1 70.3(4) . .
C36 C37 C38 107.7(7) . .
C36 C37 Fe1 69.6(4) . .
C38 C37 Fe1 69.3(4) . .
C37 C38 C34 108.2(7) . .
C37 C38 Fe1 70.2(4) . .
C34 C38 Fe1 69.2(4) . .
N4 C39 N6 115.1(6) . .
N4 C39 N5 125.1(7) . .
N6 C39 N5 119.8(6) . .
N4 C40 C41 121.6(7) . .
C42 C41 C40 118.0(7) . .
C42 C41 Cl2 121.5(6) . .
C40 C41 Cl2 120.4(6) . .
N5 C42 C41 122.2(8) . .
C44 C43 C48 118.5(8) . .
C44 C43 P3 118.5(7) . .
C48 C43 P3 122.7(7) . .
C45 C44 C43 120.6(9) . .
C44 C45 C46 119.8(9) . .
C47 C46 C45 119.9(9) . .
C46 C47 C48 120.3(11) . .
C47 C48 C43 120.8(10) . .
C54 C49 C50 117.5(9) . .
C54 C49 P3 120.5(7) . .
C50 C49 P3 121.9(7) . .
C51 C50 C49 119.9(10) . .
C52 C51 C50 121.4(9) . .
C51 C52 C53 119.8(10) . .
C54 C53 C52 119.8(10) . .
C49 C54 C53 121.6(9) . .
C56 C55 C60 117.7(7) . .
C56 C55 P4 123.0(6) . .
C60 C55 P4 119.3(6) . .
C57 C56 C55 121.0(8) . .
C56 C57 C58 119.3(8) . .
C59 C58 C57 120.1(8) . .
C60 C59 C58 120.3(8) . .
C59 C60 C55 121.6(8) . .
C62 C61 C66 118.0(7) . .
C62 C61 P4 123.2(6) . .
C66 C61 P4 118.7(6) . .
C63 C62 C61 120.7(8) . .
C64 C63 C62 120.4(9) . .
C63 C64 C65 121.2(9) . .
C66 C65 C64 118.8(9) . .
C65 C66 C61 120.9(8) . .
C71 C67 C68 107.7(6) . .
C71 C67 P3 126.8(6) . .
C68 C67 P3 125.5(6) . .
C71 C67 Fe2 69.4(4) . .
C68 C67 Fe2 70.7(4) . .
P3 C67 Fe2 124.5(4) . .
C69 C68 C67 107.8(7) . .
C69 C68 Fe2 69.3(4) . .
C67 C68 Fe2 68.2(4) . .
C68 C69 C70 107.6(7) . .
C68 C69 Fe2 70.3(4) . .
C70 C69 Fe2 69.4(5) . .
C71 C70 C69 109.4(7) . .
C71 C70 Fe2 69.4(4) . .
C69 C70 Fe2 70.0(4) . .
C70 C71 C67 107.4(7) . .
C70 C71 Fe2 70.2(5) . .
C67 C71 Fe2 69.3(4) . .
C73 C72 C76 107.2(6) . .
C73 C72 P4 130.0(6) . .
C76 C72 P4 122.6(6) . .
C73 C72 Fe2 68.7(4) . .
C76 C72 Fe2 70.3(4) . .
P4 C72 Fe2 122.3(4) . .
C72 C73 C74 107.6(7) . .
C72 C73 Fe2 69.8(4) . .
C74 C73 Fe2 70.0(4) . .
C75 C74 C73 108.7(6) . .
C75 C74 Fe2 71.4(4) . .
C73 C74 Fe2 68.5(4) . .
C74 C75 C76 108.2(7) . .
C74 C75 Fe2 68.7(4) . .
C76 C75 Fe2 69.2(4) . .
C75 C76 C72 108.3(7) . .
C75 C76 Fe2 70.4(4) . .
C72 C76 Fe2 68.5(4) . .
Cl3 C77 Cl4 111.3(6) . .
F1 B F3 109.5(9) . .
F1 B F2 109.9(9) . .
F3 B F2 108.9(9) . .
F1 B F4 105.0(9) . .
F3 B F4 112.6(10) . .
F2 B F4 110.8(9) . .

loop_
_geom_bond_atom_site_label_1
_geom_bond_atom_site_label_2
_geom_bond_distance
_geom_bond_site_symmetry_2
Cu1 N3 2.017(6) 3_565
Cu1 N2 2.089(6) .
Cu1 P1 2.2452(19) .
Cu1 P2 2.258(2) .
Cu2 N6 2.003(6) 3_655
Cu2 N5 2.065(6) .
Cu2 P3 2.234(2) .
Cu2 P4 2.246(2) .
Fe1 C30 2.024(7) .
Fe1 C35 2.026(7) .
Fe1 C34 2.036(7) .
Fe1 C29 2.042(7) .
Fe1 C38 2.042(8) .
Fe1 C36 2.045(8) .
Fe1 C33 2.044(7) .
Fe1 C31 2.051(7) .
Fe1 C37 2.054(8) .
Fe1 C32 2.060(8) .
Fe2 C73 2.013(7) .
Fe2 C72 2.028(7) .
Fe2 C67 2.029(7) .
Fe2 C71 2.031(8) .
Fe2 C74 2.033(7) .
Fe2 C70 2.042(8) .
Fe2 C69 2.050(8) .
Fe2 C76 2.052(8) .
Fe2 C68 2.063(7) .
Fe2 C75 2.068(7) .
P1 C29 1.806(7) .
P1 C5 1.828(7) .
P1 C11 1.828(7) .
P2 C17 1.808(7) .
P2 C34 1.815(8) .
P2 C23 1.828(7) .
P3 C49 1.811(9) .
P3 C67 1.820(7) .
P3 C43 1.821(8) .
P4 C72 1.803(7) .
P4 C61 1.814(8) .
P4 C55 1.818(7) .
N1 C1 1.333(9) .
N1 C2 1.342(10) .
N2 C4 1.328(10) .
N2 C1 1.368(9) .
N3 N3 1.348(11) 3_565
N3 C1 1.361(9) .
N3 Cu1 2.017(6) 3_565
N4 C40 1.323(11) .
N4 C39 1.361(9) .
N5 C42 1.331(10) .
N5 C39 1.368(9) .
N6 N6 1.351(12) 3_655
N6 C39 1.368(9) .
N6 Cu2 2.003(6) 3_655
Cl1 C3 1.716(8) .
Cl2 C41 1.734(7) .
Cl3 C77 1.768(11) .
Cl4 C77 1.779(9) .
C2 C3 1.424(11) .
C3 C4 1.376(10) .
C5 C6 1.394(10) .
C5 C10 1.407(11) .
C6 C7 1.402(11) .
C7 C8 1.364(15) .
C8 C9 1.376(14) .
C9 C10 1.395(12) .
C11 C16 1.385(10) .
C11 C12 1.402(10) .
C12 C13 1.406(10) .
C13 C14 1.372(11) .
C14 C15 1.401(11) .
C15 C16 1.383(11) .
C17 C18 1.414(11) .
C17 C22 1.416(10) .
C18 C19 1.382(11) .
C19 C20 1.402(12) .
C20 C21 1.382(12) .
C21 C22 1.380(11) .
C23 C28 1.391(12) .
C23 C24 1.400(11) .
C24 C25 1.379(12) .
C25 C26 1.424(16) .
C26 C27 1.395(15) .
C27 C28 1.391(11) .
C29 C33 1.440(10) .
C29 C30 1.460(10) .
C30 C31 1.408(11) .
C31 C32 1.397(12) .
C32 C33 1.405(11) .
C34 C38 1.432(10) .
C34 C35 1.446(10) .
C35 C36 1.407(10) .
C36 C37 1.407(12) .
C37 C38 1.420(11) .
C40 C41 1.397(12) .
C41 C42 1.374(10) .
C43 C44 1.401(12) .
C43 C48 1.427(14) .
C44 C45 1.383(13) .
C45 C46 1.439(17) .
C46 C47 1.368(17) .
C47 C48 1.390(14) .
C49 C54 1.384(13) .
C49 C50 1.426(13) .
C50 C51 1.392(15) .
C51 C52 1.355(18) .
C52 C53 1.392(16) .
C53 C54 1.393(14) .
C55 C56 1.400(10) .
C55 C60 1.412(10) .
C56 C57 1.394(11) .
C57 C58 1.400(13) .
C58 C59 1.386(13) .
C59 C60 1.360(12) .
C61 C62 1.412(11) .
C61 C66 1.409(11) .
C62 C63 1.380(13) .
C63 C64 1.368(15) .
C64 C65 1.398(15) .
C65 C66 1.399(13) .
C67 C71 1.431(11) .
C67 C68 1.437(10) .
C68 C69 1.418(11) .
C69 C70 1.420(12) .
C70 C71 1.407(11) .
C72 C73 1.431(10) .
C72 C76 1.433(11) .
C73 C74 1.433(10) .
C74 C75 1.398(11) .
C75 C76 1.424(10) .
B F1 1.364(12) .
B F3 1.365(11) .
B F2 1.385(12) .
B F4 1.394(14) .

loop_
_geom_torsion_atom_site_label_1
_geom_torsion_atom_site_label_2
_geom_torsion_atom_site_label_3
_geom_torsion_atom_site_label_4
_geom_torsion
_geom_torsion_site_symmetry_1
N3 Cu1 P1 C29 115.7(3) 3_565
N2 Cu1 P1 C29 -151.9(3) .
P2 Cu1 P1 C29 -23.8(3) .
N3 Cu1 P1 C5 -4.1(3) 3_565
N2 Cu1 P1 C5 88.3(3) .
P2 Cu1 P1 C5 -143.6(3) .
N3 Cu1 P1 C11 -125.2(3) 3_565
N2 Cu1 P1 C11 -32.9(3) .
P2 Cu1 P1 C11 95.2(3) .
N3 Cu1 P2 C17 -34.6(3) 3_565
N2 Cu1 P2 C17 -118.8(3) .
P1 Cu1 P2 C17 104.6(3) .
N3 Cu1 P2 C34 -153.5(3) 3_565
N2 Cu1 P2 C34 122.3(3) .
P1 Cu1 P2 C34 -14.3(3) .
N3 Cu1 P2 C23 87.3(3) 3_565
N2 Cu1 P2 C23 3.1(3) .
P1 Cu1 P2 C23 -133.5(3) .
N6 Cu2 P3 C49 14.9(4) 3_655
N5 Cu2 P3 C49 105.1(4) .
P4 Cu2 P3 C49 -119.7(3) .
N6 Cu2 P3 C67 134.2(3) 3_655
N5 Cu2 P3 C67 -135.6(3) .
P4 Cu2 P3 C67 -0.5(3) .
N6 Cu2 P3 C43 -107.3(4) 3_655
N5 Cu2 P3 C43 -17.1(4) .
P4 Cu2 P3 C43 118.0(3) .
N6 Cu2 P4 C72 -104.1(3) 3_655
N5 Cu2 P4 C72 169.2(3) .
P3 Cu2 P4 C72 37.0(3) .
N6 Cu2 P4 C61 135.9(3) 3_655
N5 Cu2 P4 C61 49.2(3) .
P3 Cu2 P4 C61 -83.0(3) .
N6 Cu2 P4 C55 15.1(3) 3_655
N5 Cu2 P4 C55 -71.7(3) .
P3 Cu2 P4 C55 156.2(3) .
N3 Cu1 N2 C4 -175.6(7) 3_565
P1 Cu1 N2 C4 69.8(7) .
P2 Cu1 N2 C4 -59.6(7) .
N3 Cu1 N2 C1 -3.4(5) 3_565
P1 Cu1 N2 C1 -118.0(5) .
P2 Cu1 N2 C1 112.6(5) .
N6 Cu2 N5 C42 172.4(7) 3_655
P3 Cu2 N5 C42 50.4(7) .
P4 Cu2 N5 C42 -81.2(7) .
N6 Cu2 N5 C39 1.9(5) 3_655
P3 Cu2 N5 C39 -120.2(5) .
P4 Cu2 N5 C39 108.3(5) .
C2 N1 C1 N3 -179.1(7) .
C2 N1 C1 N2 1.5(11) .
N3 N3 C1 N1 176.8(7) 3_565
Cu1 N3 C1 N1 -2.6(9) 3_565
N3 N3 C1 N2 -3.8(11) 3_565
Cu1 N3 C1 N2 176.8(5) 3_565
C4 N2 C1 N1 -2.2(11) .
Cu1 N2 C1 N1 -175.6(6) .
C4 N2 C1 N3 178.4(7) .
Cu1 N2 C1 N3 5.0(8) .
C1 N1 C2 C3 -0.2(12) .
N1 C2 C3 C4 -0.2(13) .
N1 C2 C3 Cl1 -179.5(7) .
C1 N2 C4 C3 1.6(12) .
Cu1 N2 C4 C3 173.5(6) .
C2 C3 C4 N2 -0.5(13) .
Cl1 C3 C4 N2 178.8(6) .
C29 P1 C5 C6 -26.2(7) .
C11 P1 C5 C6 -131.1(7) .
Cu1 P1 C5 C6 100.2(7) .
C29 P1 C5 C10 154.5(7) .
C11 P1 C5 C10 49.6(7) .
Cu1 P1 C5 C10 -79.1(7) .
C10 C5 C6 C7 0.3(13) .
P1 C5 C6 C7 -179.0(7) .
C5 C6 C7 C8 -2.0(14) .
C6 C7 C8 C9 2.0(15) .
C7 C8 C9 C10 -0.2(16) .
C8 C9 C10 C5 -1.5(16) .
C6 C5 C10 C9 1.4(13) .
P1 C5 C10 C9 -179.2(8) .
C29 P1 C11 C16 112.4(6) .
C5 P1 C11 C16 -141.7(6) .
Cu1 P1 C11 C16 -13.8(7) .
C29 P1 C11 C12 -65.0(6) .
C5 P1 C11 C12 40.9(6) .
Cu1 P1 C11 C12 168.9(5) .
C16 C11 C12 C13 -0.8(11) .
P1 C11 C12 C13 176.6(6) .
C11 C12 C13 C14 0.3(11) .
C12 C13 C14 C15 0.4(11) .
C13 C14 C15 C16 -0.7(11) .
C14 C15 C16 C11 0.2(12) .
C12 C11 C16 C15 0.5(11) .
P1 C11 C16 C15 -176.9(6) .
C34 P2 C17 C18 -78.7(7) .
C23 P2 C17 C18 28.3(7) .
Cu1 P2 C17 C18 154.5(6) .
C34 P2 C17 C22 91.1(6) .
C23 P2 C17 C22 -161.9(6) .
Cu1 P2 C17 C22 -35.7(6) .
C22 C17 C18 C19 -0.4(12) .
P2 C17 C18 C19 169.4(6) .
C17 C18 C19 C20 -3.5(12) .
C18 C19 C20 C21 4.5(12) .
C19 C20 C21 C22 -1.4(12) .
C20 C21 C22 C17 -2.7(11) .
C18 C17 C22 C21 3.6(11) .
P2 C17 C22 C21 -166.9(6) .
C17 P2 C23 C28 -108.4(7) .
C34 P2 C23 C28 -4.3(8) .
Cu1 P2 C23 C28 121.6(7) .
C17 P2 C23 C24 74.6(7) .
C34 P2 C23 C24 178.7(6) .
Cu1 P2 C23 C24 -55.4(7) .
C28 C23 C24 C25 1.1(13) .
P2 C23 C24 C25 178.2(7) .
C23 C24 C25 C26 0.5(14) .
C24 C25 C26 C27 -1.7(15) .
C25 C26 C27 C28 1.3(16) .
C24 C23 C28 C27 -1.6(13) .
P2 C23 C28 C27 -178.4(7) .
C26 C27 C28 C23 0.4(15) .
C5 P1 C29 C33 80.8(6) .
C11 P1 C29 C33 -173.5(6) .
Cu1 P1 C29 C33 -46.0(7) .
C5 P1 C29 C30 -103.0(6) .
C11 P1 C29 C30 2.7(7) .
Cu1 P1 C29 C30 130.2(6) .
C5 P1 C29 Fe1 169.2(4) .
C11 P1 C29 Fe1 -85.1(5) .
Cu1 P1 C29 Fe1 42.4(5) .
C30 Fe1 C29 C33 -117.2(6) .
C35 Fe1 C29 C33 145.2(4) .
C34 Fe1 C29 C33 100.4(4) .
C38 Fe1 C29 C33 63.5(6) .
C36 Fe1 C29 C33 -178.1(4) .
C31 Fe1 C29 C33 -79.5(4) .
C37 Fe1 C29 C33 -156(7) .
C32 Fe1 C29 C33 -36.8(4) .
C35 Fe1 C29 C30 -97.6(4) .
C34 Fe1 C29 C30 -142.4(4) .
C38 Fe1 C29 C30 -179.3(5) .
C36 Fe1 C29 C30 -60.9(6) .
C33 Fe1 C29 C30 117.2(6) .
C31 Fe1 C29 C30 37.6(4) .
C37 Fe1 C29 C30 -39(7) .
C32 Fe1 C29 C30 80.4(5) .
C30 Fe1 C29 P1 122.0(7) .
C35 Fe1 C29 P1 24.4(5) .
C34 Fe1 C29 P1 -20.4(6) .
C38 Fe1 C29 P1 -57.3(7) .
C36 Fe1 C29 P1 61.1(6) .
C33 Fe1 C29 P1 -120.8(6) .
C31 Fe1 C29 P1 159.7(6) .
C37 Fe1 C29 P1 83(7) .
C32 Fe1 C29 P1 -157.6(6) .
C33 C29 C30 C31 -0.9(8) .
P1 C29 C30 C31 -177.8(5) .
Fe1 C29 C30 C31 -60.8(5) .
C33 C29 C30 Fe1 59.8(4) .
P1 C29 C30 Fe1 -117.0(6) .
C35 Fe1 C30 C31 -143.1(5) .
C34 Fe1 C30 C31 -179.2(5) .
C29 Fe1 C30 C31 118.5(7) .
C38 Fe1 C30 C31 -68(5) .
C36 Fe1 C30 C31 -100.2(5) .
C33 Fe1 C30 C31 79.6(5) .
C37 Fe1 C30 C31 -63.8(7) .
C32 Fe1 C30 C31 36.4(5) .
C35 Fe1 C30 C29 98.4(4) .
C34 Fe1 C30 C29 62.3(6) .
C38 Fe1 C30 C29 173(5) .
C36 Fe1 C30 C29 141.4(4) .
C33 Fe1 C30 C29 -38.9(4) .
C31 Fe1 C30 C29 -118.5(7) .
C37 Fe1 C30 C29 177.8(4) .
C32 Fe1 C30 C29 -82.0(5) .
C29 C30 C31 C32 0.9(8) .
Fe1 C30 C31 C32 -59.1(5) .
C29 C30 C31 Fe1 60.0(5) .
C30 Fe1 C31 C32 120.5(7) .
C35 Fe1 C31 C32 178.4(5) .
C34 Fe1 C31 C32 -98(26) .
C29 Fe1 C31 C32 81.4(5) .
C38 Fe1 C31 C32 -64.3(7) .
C36 Fe1 C31 C32 -144.2(5) .
C33 Fe1 C31 C32 36.9(5) .
C37 Fe1 C31 C32 -101.1(5) .
C35 Fe1 C31 C30 57.9(7) .
C34 Fe1 C31 C30 141(26) .
C29 Fe1 C31 C30 -39.1(5) .
C38 Fe1 C31 C30 175.2(5) .
C36 Fe1 C31 C30 95.3(5) .
C33 Fe1 C31 C30 -83.7(5) .
C37 Fe1 C31 C30 138.3(5) .
C32 Fe1 C31 C30 -120.5(7) .
C30 C31 C32 C33 -0.5(9) .
Fe1 C31 C32 C33 -58.6(5) .
C30 C31 C32 Fe1 58.1(5) .
C30 Fe1 C32 C31 -37.0(5) .
C35 Fe1 C32 C31 -27(8) .
C34 Fe1 C32 C31 178.8(5) .
C29 Fe1 C32 C31 -82.5(5) .
C38 Fe1 C32 C31 139.4(5) .
C36 Fe1 C32 C31 57.1(7) .
C33 Fe1 C32 C31 -120.4(7) .
C37 Fe1 C32 C31 95.2(5) .
C30 Fe1 C32 C33 83.3(5) .
C35 Fe1 C32 C33 93(8) .
C34 Fe1 C32 C33 -60.8(7) .
C29 Fe1 C32 C33 37.9(4) .
C38 Fe1 C32 C33 -100.3(5) .
C36 Fe1 C32 C33 177.5(5) .
C31 Fe1 C32 C33 120.4(7) .
C37 Fe1 C32 C33 -144.4(4) .
C31 C32 C33 C29 -0.2(8) .
Fe1 C32 C33 C29 -59.0(5) .
C31 C32 C33 Fe1 58.8(5) .
C30 C29 C33 C32 0.7(8) .
P1 C29 C33 C32 177.6(5) .
Fe1 C29 C33 C32 59.8(5) .
C30 C29 C33 Fe1 -59.1(5) .
P1 C29 C33 Fe1 117.8(5) .
C30 Fe1 C33 C32 -80.2(5) .
C35 Fe1 C33 C32 -176.4(5) .
C34 Fe1 C33 C32 142.8(5) .
C29 Fe1 C33 C32 -119.9(6) .
C38 Fe1 C33 C32 97.8(5) .
C36 Fe1 C33 C32 -71(10) .
C31 Fe1 C33 C32 -36.6(5) .
C37 Fe1 C33 C32 58.6(7) .
C30 Fe1 C33 C29 39.7(4) .
C35 Fe1 C33 C29 -56.6(6) .
C34 Fe1 C33 C29 -97.4(4) .
C38 Fe1 C33 C29 -142.3(4) .
C36 Fe1 C33 C29 48(10) .
C31 Fe1 C33 C29 83.2(4) .
C37 Fe1 C33 C29 178.4(5) .
C32 Fe1 C33 C29 119.9(6) .
C17 P2 C34 C38 -1.2(7) .
C23 P2 C34 C38 -108.4(7) .
Cu1 P2 C34 C38 127.7(6) .
C17 P2 C34 C35 -177.2(7) .
C23 P2 C34 C35 75.7(7) .
Cu1 P2 C34 C35 -48.3(7) .
C17 P2 C34 Fe1 -89.2(5) .
C23 P2 C34 Fe1 163.7(4) .
Cu1 P2 C34 Fe1 39.7(5) .
C30 Fe1 C34 C38 175.1(5) .
C35 Fe1 C34 C38 118.7(7) .
C29 Fe1 C34 C38 -145.2(5) .
C36 Fe1 C34 C38 80.6(5) .
C33 Fe1 C34 C38 -100.4(5) .
C31 Fe1 C34 C38 34(26) .
C37 Fe1 C34 C38 37.4(5) .
C32 Fe1 C34 C38 -62.8(7) .
C30 Fe1 C34 C35 56.4(7) .
C29 Fe1 C34 C35 96.1(5) .
C38 Fe1 C34 C35 -118.7(7) .
C36 Fe1 C34 C35 -38.0(5) .
C33 Fe1 C34 C35 140.9(4) .
C31 Fe1 C34 C35 -84(26) .
C37 Fe1 C34 C35 -81.3(5) .
C32 Fe1 C34 C35 178.5(5) .
C30 Fe1 C34 P2 -65.1(7) .
C35 Fe1 C34 P2 -121.6(7) .
C29 Fe1 C34 P2 -25.4(6) .
C38 Fe1 C34 P2 119.8(7) .
C36 Fe1 C34 P2 -159.6(6) .
C33 Fe1 C34 P2 19.3(6) .
C31 Fe1 C34 P2 154(26) .
C37 Fe1 C34 P2 157.1(6) .
C32 Fe1 C34 P2 56.9(7) .
C38 C34 C35 C36 1.4(8) .
P2 C34 C35 C36 177.9(6) .
Fe1 C34 C35 C36 60.7(5) .
C38 C34 C35 Fe1 -59.4(5) .
P2 C34 C35 Fe1 117.2(6) .
C30 Fe1 C35 C36 96.7(5) .
C34 Fe1 C35 C36 -117.9(7) .
C29 Fe1 C35 C36 141.6(5) .
C38 Fe1 C35 C36 -79.8(5) .
C33 Fe1 C35 C36 177.4(5) .
C31 Fe1 C35 C36 61.0(7) .
C37 Fe1 C35 C36 -36.2(5) .
C32 Fe1 C35 C36 87(8) .
C30 Fe1 C35 C34 -145.5(5) .
C29 Fe1 C35 C34 -100.6(5) .
C38 Fe1 C35 C34 38.1(5) .
C36 Fe1 C35 C34 117.9(7) .
C33 Fe1 C35 C34 -64.7(6) .
C31 Fe1 C35 C34 178.8(5) .
C37 Fe1 C35 C34 81.7(5) .
C32 Fe1 C35 C34 -155(8) .
C34 C35 C36 C37 -1.5(8) .
Fe1 C35 C36 C37 58.6(5) .
C34 C35 C36 Fe1 -60.1(5) .
C30 Fe1 C36 C35 -98.3(5) .
C34 Fe1 C36 C35 39.2(5) .
C29 Fe1 C36 C35 -60.0(6) .
C38 Fe1 C36 C35 83.7(5) .
C33 Fe1 C36 C35 -107(10) .
C31 Fe1 C36 C35 -141.4(5) .
C37 Fe1 C36 C35 121.4(6) .
C32 Fe1 C36 C35 -176.5(5) .
C30 Fe1 C36 C37 140.3(4) .
C35 Fe1 C36 C37 -121.4(6) .
C34 Fe1 C36 C37 -82.2(5) .
C29 Fe1 C36 C37 178.6(4) .
C38 Fe1 C36 C37 -37.8(4) .
C33 Fe1 C36 C37 132(10) .
C31 Fe1 C36 C37 97.2(5) .
C32 Fe1 C36 C37 62.1(6) .
C35 C36 C37 C38 1.1(9) .
Fe1 C36 C37 C38 59.0(5) .
C35 C36 C37 Fe1 -57.9(5) .
C30 Fe1 C37 C36 -60.4(6) .
C35 Fe1 C37 C36 36.4(4) .
C34 Fe1 C37 C36 81.3(5) .
C29 Fe1 C37 C36 -23(7) .
C38 Fe1 C37 C36 119.2(6) .
C33 Fe1 C37 C36 -178.0(5) .
C31 Fe1 C37 C36 -98.7(5) .
C32 Fe1 C37 C36 -141.5(4) .
C30 Fe1 C37 C38 -179.6(5) .
C35 Fe1 C37 C38 -82.8(5) .
C34 Fe1 C37 C38 -37.9(4) .
C29 Fe1 C37 C38 -142(7) .
C36 Fe1 C37 C38 -119.2(6) .
C33 Fe1 C37 C38 62.8(6) .
C31 Fe1 C37 C38 142.1(5) .
C32 Fe1 C37 C38 99.3(5) .
C36 C37 C38 C34 -0.2(8) .
Fe1 C37 C38 C34 59.0(5) .
C36 C37 C38 Fe1 -59.2(5) .
C35 C34 C38 C37 -0.7(8) .
P2 C34 C38 C37 -177.4(6) .
Fe1 C34 C38 C37 -59.5(5) .
C35 C34 C38 Fe1 58.8(5) .
P2 C34 C38 Fe1 -117.8(6) .
C30 Fe1 C38 C37 5(5) .
C35 Fe1 C38 C37 80.9(5) .
C34 Fe1 C38 C37 119.5(7) .
C29 Fe1 C38 C37 177.6(5) .
C36 Fe1 C38 C37 37.4(5) .
C33 Fe1 C38 C37 -142.3(5) .
C31 Fe1 C38 C37 -59.8(7) .
C32 Fe1 C38 C37 -98.5(5) .
C30 Fe1 C38 C34 -114(5) .
C35 Fe1 C38 C34 -38.6(4) .
C29 Fe1 C38 C34 58.1(7) .
C36 Fe1 C38 C34 -82.1(5) .
C33 Fe1 C38 C34 98.2(5) .
C31 Fe1 C38 C34 -179.3(5) .
C37 Fe1 C38 C34 -119.5(7) .
C32 Fe1 C38 C34 142.0(5) .
C40 N4 C39 N6 176.4(7) .
C40 N4 C39 N5 -3.8(12) .
N6 N6 C39 N4 -174.0(8) 3_655
Cu2 N6 C39 N4 1.1(10) 3_655
N6 N6 C39 N5 6.2(11) 3_655
Cu2 N6 C39 N5 -178.7(5) 3_655
C42 N5 C39 N4 3.0(11) .
Cu2 N5 C39 N4 175.1(6) .
C42 N5 C39 N6 -177.2(7) .
Cu2 N5 C39 N6 -5.1(9) .
C39 N4 C40 C41 0.7(12) .
N4 C40 C41 C42 2.8(12) .
N4 C40 C41 Cl2 -176.2(7) .
C39 N5 C42 C41 1.0(11) .
Cu2 N5 C42 C41 -169.2(6) .
C40 C41 C42 N5 -3.8(12) .
Cl2 C41 C42 N5 175.3(6) .
C49 P3 C43 C44 -78.2(8) .
C67 P3 C43 C44 176.6(7) .
Cu2 P3 C43 C44 51.8(8) .
C49 P3 C43 C48 108.2(9) .
C67 P3 C43 C48 3.1(9) .
Cu2 P3 C43 C48 -121.8(8) .
C48 C43 C44 C45 1.3(14) .
P3 C43 C44 C45 -172.6(8) .
C43 C44 C45 C46 1.9(15) .
C44 C45 C46 C47 -3.4(18) .
C45 C46 C47 C48 2(2) .
C46 C47 C48 C43 2(2) .
C44 C43 C48 C47 -3.1(16) .
P3 C43 C48 C47 170.4(10) .
C67 P3 C49 C54 -92.8(7) .
C43 P3 C49 C54 159.2(7) .
Cu2 P3 C49 C54 33.9(8) .
C67 P3 C49 C50 82.5(7) .
C43 P3 C49 C50 -25.5(8) .
Cu2 P3 C49 C50 -150.8(6) .
C54 C49 C50 C51 1.3(13) .
P3 C49 C50 C51 -174.2(8) .
C49 C50 C51 C52 -0.4(16) .
C50 C51 C52 C53 0.5(17) .
C51 C52 C53 C54 -1.3(16) .
C50 C49 C54 C53 -2.1(13) .
P3 C49 C54 C53 173.4(7) .
C52 C53 C54 C49 2.2(15) .
C72 P4 C55 C56 -15.6(8) .
C61 P4 C55 C56 92.1(7) .
Cu2 P4 C55 C56 -139.1(6) .
C72 P4 C55 C60 163.7(6) .
C61 P4 C55 C60 -88.5(7) .
Cu2 P4 C55 C60 40.2(7) .
C60 C55 C56 C57 -0.6(12) .
P4 C55 C56 C57 178.7(7) .
C55 C56 C57 C58 0.4(13) .
C56 C57 C58 C59 -1.4(13) .
C57 C58 C59 C60 2.7(13) .
C58 C59 C60 C55 -3.0(13) .
C56 C55 C60 C59 1.9(12) .
P4 C55 C60 C59 -177.4(7) .
C72 P4 C61 C62 66.1(7) .
C55 P4 C61 C62 -43.3(7) .
Cu2 P4 C61 C62 -168.8(5) .
C72 P4 C61 C66 -110.2(6) .
C55 P4 C61 C66 140.3(6) .
Cu2 P4 C61 C66 14.8(7) .
C66 C61 C62 C63 -0.1(11) .
P4 C61 C62 C63 -176.5(6) .
C61 C62 C63 C64 -0.4(13) .
C62 C63 C64 C65 0.5(14) .
C63 C64 C65 C66 0.0(14) .
C64 C65 C66 C61 -0.5(13) .
C62 C61 C66 C65 0.6(11) .
P4 C61 C66 C65 177.2(6) .
C49 P3 C67 C71 -172.9(7) .
C43 P3 C67 C71 -64.4(7) .
Cu2 P3 C67 C71 58.0(7) .
C49 P3 C67 C68 8.3(7) .
C43 P3 C67 C68 116.8(7) .
Cu2 P3 C67 C68 -120.8(6) .
C49 P3 C67 Fe2 98.1(5) .
C43 P3 C67 Fe2 -153.3(5) .
Cu2 P3 C67 Fe2 -31.0(5) .
C73 Fe2 C67 C71 -54.5(7) .
C72 Fe2 C67 C71 -94.7(5) .
C74 Fe2 C67 C71 98(7) .
C70 Fe2 C67 C71 37.8(5) .
C69 Fe2 C67 C71 81.6(5) .
C76 Fe2 C67 C71 -139.7(4) .
C68 Fe2 C67 C71 118.4(6) .
C75 Fe2 C67 C71 -179.1(5) .
C73 Fe2 C67 C68 -173.0(5) .
C72 Fe2 C67 C68 146.9(5) .
C71 Fe2 C67 C68 -118.4(6) .
C74 Fe2 C67 C68 -20(7) .
C70 Fe2 C67 C68 -80.6(5) .
C69 Fe2 C67 C68 -36.8(5) .
C76 Fe2 C67 C68 101.9(5) .
C75 Fe2 C67 C68 62.5(6) .
C73 Fe2 C67 P3 66.7(7) .
C72 Fe2 C67 P3 26.5(6) .
C71 Fe2 C67 P3 121.2(7) .
C74 Fe2 C67 P3 -141(7) .
C70 Fe2 C67 P3 159.1(6) .
C69 Fe2 C67 P3 -157.2(6) .
C76 Fe2 C67 P3 -18.5(6) .
C68 Fe2 C67 P3 -120.4(7) .
C75 Fe2 C67 P3 -57.8(7) .
C71 C67 C68 C69 -1.7(8) .
P3 C67 C68 C69 177.3(5) .
Fe2 C67 C68 C69 58.1(5) .
C71 C67 C68 Fe2 -59.8(5) .
P3 C67 C68 Fe2 119.2(6) .
C73 Fe2 C68 C69 -3(4) .
C72 Fe2 C68 C69 -177.8(5) .
C67 Fe2 C68 C69 -120.2(7) .
C71 Fe2 C68 C69 -81.8(5) .
C74 Fe2 C68 C69 58.4(7) .
C70 Fe2 C68 C69 -38.2(5) .
C76 Fe2 C68 C69 142.2(5) .
C75 Fe2 C68 C69 98.0(5) .
C73 Fe2 C68 C67 117(4) .
C72 Fe2 C68 C67 -57.6(7) .
C71 Fe2 C68 C67 38.5(5) .
C74 Fe2 C68 C67 178.6(5) .
C70 Fe2 C68 C67 82.1(5) .
C69 Fe2 C68 C67 120.2(7) .
C76 Fe2 C68 C67 -97.5(5) .
C75 Fe2 C68 C67 -141.8(4) .
C67 C68 C69 C70 2.3(9) .
Fe2 C68 C69 C70 59.7(5) .
C67 C68 C69 Fe2 -57.4(5) .
C73 Fe2 C69 C68 179.6(5) .
C72 Fe2 C69 C68 161(4) .
C67 Fe2 C69 C68 37.5(5) .
C71 Fe2 C69 C68 81.9(5) .
C74 Fe2 C69 C68 -141.7(5) .
C70 Fe2 C69 C68 118.5(7) .
C76 Fe2 C69 C68 -63.9(7) .
C75 Fe2 C69 C68 -99.2(5) .
C73 Fe2 C69 C70 61.2(6) .
C72 Fe2 C69 C70 43(4) .
C67 Fe2 C69 C70 -81.0(5) .
C71 Fe2 C69 C70 -36.6(4) .
C74 Fe2 C69 C70 99.8(5) .
C76 Fe2 C69 C70 177.6(5) .
C68 Fe2 C69 C70 -118.5(7) .
C75 Fe2 C69 C70 142.3(5) .
C68 C69 C70 C71 -2.0(9) .
Fe2 C69 C70 C71 58.2(6) .
C68 C69 C70 Fe2 -60.3(5) .
C73 Fe2 C70 C71 99.9(5) .
C72 Fe2 C70 C71 63.0(6) .
C67 Fe2 C70 C71 -38.6(5) .
C74 Fe2 C70 C71 143.9(5) .
C69 Fe2 C70 C71 -121.0(7) .
C76 Fe2 C70 C71 90(6) .
C68 Fe2 C70 C71 -83.1(5) .
C75 Fe2 C70 C71 178.0(5) .
C73 Fe2 C70 C69 -139.0(4) .
C72 Fe2 C70 C69 -176.0(4) .
C67 Fe2 C70 C69 82.4(5) .
C71 Fe2 C70 C69 121.0(7) .
C74 Fe2 C70 C69 -95.1(5) .
C76 Fe2 C70 C69 -149(6) .
C68 Fe2 C70 C69 37.9(5) .
C75 Fe2 C70 C69 -61.0(7) .
C69 C70 C71 C67 1.0(9) .
Fe2 C70 C71 C67 59.6(5) .
C69 C70 C71 Fe2 -58.6(6) .
C68 C67 C71 C70 0.5(8) .
P3 C67 C71 C70 -178.5(6) .
Fe2 C67 C71 C70 -60.2(5) .
C68 C67 C71 Fe2 60.6(5) .
P3 C67 C71 Fe2 -118.4(6) .
C73 Fe2 C71 C70 -94.7(5) .
C72 Fe2 C71 C70 -139.0(5) .
C67 Fe2 C71 C70 118.4(7) .
C74 Fe2 C71 C70 -57.4(7) .
C69 Fe2 C71 C70 36.7(5) .
C76 Fe2 C71 C70 -175.5(5) .
C68 Fe2 C71 C70 80.1(5) .
C75 Fe2 C71 C70 -89(14) .
C73 Fe2 C71 C67 146.9(4) .
C72 Fe2 C71 C67 102.6(5) .
C74 Fe2 C71 C67 -175.8(5) .
C70 Fe2 C71 C67 -118.4(7) .
C69 Fe2 C71 C67 -81.7(5) .
C76 Fe2 C71 C67 66.0(6) .
C68 Fe2 C71 C67 -38.3(4) .
C75 Fe2 C71 C67 153(14) .
C61 P4 C72 C73 -6.3(7) .
C55 P4 C72 C73 102.0(7) .
Cu2 P4 C72 C73 -134.6(6) .
C61 P4 C72 C76 168.0(6) .
C55 P4 C72 C76 -83.7(6) .
Cu2 P4 C72 C76 39.7(7) .
C61 P4 C72 Fe2 81.9(5) .
C55 P4 C72 Fe2 -169.8(4) .
Cu2 P4 C72 Fe2 -46.4(5) .
C67 Fe2 C72 C73 142.2(4) .
C71 Fe2 C72 C73 97.6(5) .
C74 Fe2 C72 C73 -38.5(4) .
C70 Fe2 C72 C73 59.6(6) .
C69 Fe2 C72 C73 20(4) .
C76 Fe2 C72 C73 -118.4(6) .
C68 Fe2 C72 C73 179.3(5) .
C75 Fe2 C72 C73 -81.3(5) .
C73 Fe2 C72 C76 118.4(6) .
C67 Fe2 C72 C76 -99.4(5) .
C71 Fe2 C72 C76 -144.0(4) .
C74 Fe2 C72 C76 79.9(5) .
C70 Fe2 C72 C76 178.0(5) .
C69 Fe2 C72 C76 138(4) .
C68 Fe2 C72 C76 -62.3(7) .
C75 Fe2 C72 C76 37.1(4) .
C73 Fe2 C72 P4 -124.8(7) .
C67 Fe2 C72 P4 17.4(6) .
C71 Fe2 C72 P4 -27.1(6) .
C74 Fe2 C72 P4 -163.3(6) .
C70 Fe2 C72 P4 -65.2(6) .
C69 Fe2 C72 P4 -105(4) .
C76 Fe2 C72 P4 116.8(6) .
C68 Fe2 C72 P4 54.6(8) .
C75 Fe2 C72 P4 154.0(6) .
C76 C72 C73 C74 0.0(8) .
P4 C72 C73 C74 175.0(5) .
Fe2 C72 C73 C74 60.1(5) .
C76 C72 C73 Fe2 -60.1(5) .
P4 C72 C73 Fe2 114.9(6) .
C67 Fe2 C73 C72 -63.5(7) .
C71 Fe2 C73 C72 -98.4(5) .
C74 Fe2 C73 C72 118.4(7) .
C70 Fe2 C73 C72 -141.2(4) .
C69 Fe2 C73 C72 -178.1(5) .
C76 Fe2 C73 C72 38.3(4) .
C68 Fe2 C73 C72 -175(4) .
C75 Fe2 C73 C72 81.8(5) .
C72 Fe2 C73 C74 -118.4(7) .
C67 Fe2 C73 C74 178.1(5) .
C71 Fe2 C73 C74 143.2(5) .
C70 Fe2 C73 C74 100.4(5) .
C69 Fe2 C73 C74 63.5(6) .
C76 Fe2 C73 C74 -80.2(5) .
C68 Fe2 C73 C74 66(4) .
C75 Fe2 C73 C74 -36.7(5) .
C72 C73 C74 C75 0.3(8) .
Fe2 C73 C74 C75 60.3(5) .
C72 C73 C74 Fe2 -60.0(5) .
C73 Fe2 C74 C75 -119.8(7) .
C72 Fe2 C74 C75 -81.3(5) .
C67 Fe2 C74 C75 86(7) .
C71 Fe2 C74 C75 -178.9(5) .
C70 Fe2 C74 C75 145.5(5) .
C69 Fe2 C74 C75 102.4(5) .
C76 Fe2 C74 C75 -37.0(4) .
C68 Fe2 C74 C75 66.8(6) .
C72 Fe2 C74 C73 38.5(5) .
C67 Fe2 C74 C73 -154(7) .
C71 Fe2 C74 C73 -59.1(7) .
C70 Fe2 C74 C73 -94.7(5) .
C69 Fe2 C74 C73 -137.9(5) .
C76 Fe2 C74 C73 82.7(5) .
C68 Fe2 C74 C73 -173.4(5) .
C75 Fe2 C74 C73 119.8(7) .
C73 C74 C75 C76 -0.5(9) .
Fe2 C74 C75 C76 58.0(5) .
C73 C74 C75 Fe2 -58.5(5) .
C73 Fe2 C75 C74 38.1(5) .
C72 Fe2 C75 C74 82.8(5) .
C67 Fe2 C75 C74 -175.7(5) .
C71 Fe2 C75 C74 32(15) .
C70 Fe2 C75 C74 -55.0(7) .
C69 Fe2 C75 C74 -92.9(5) .
C76 Fe2 C75 C74 120.5(7) .
C68 Fe2 C75 C74 -136.6(5) .
C73 Fe2 C75 C76 -82.4(5) .
C72 Fe2 C75 C76 -37.7(4) .
C67 Fe2 C75 C76 63.8(6) .
C71 Fe2 C75 C76 -88(14) .
C74 Fe2 C75 C76 -120.5(7) .
C70 Fe2 C75 C76 -175.5(5) .
C69 Fe2 C75 C76 146.6(5) .
C68 Fe2 C75 C76 102.9(5) .
C74 C75 C76 C72 0.5(8) .
Fe2 C75 C76 C72 58.2(5) .
C74 C75 C76 Fe2 -57.7(5) .
C73 C72 C76 C75 -0.3(8) .
P4 C72 C76 C75 -175.8(5) .
Fe2 C72 C76 C75 -59.4(5) .
C73 C72 C76 Fe2 59.1(5) .
P4 C72 C76 Fe2 -116.4(5) .
C73 Fe2 C76 C75 81.2(5) .
C72 Fe2 C76 C75 119.8(6) .
C67 Fe2 C76 C75 -141.0(5) .
C71 Fe2 C76 C75 178.0(5) .
C74 Fe2 C76 C75 36.5(5) .
C70 Fe2 C76 C75 92(6) .
C69 Fe2 C76 C75 -55.8(7) .
C68 Fe2 C76 C75 -95.7(5) .
C73 Fe2 C76 C72 -38.6(4) .
C67 Fe2 C76 C72 99.2(4) .
C71 Fe2 C76 C72 58.1(6) .
C74 Fe2 C76 C72 -83.3(4) .
C70 Fe2 C76 C72 -28(6) .
C69 Fe2 C76 C72 -175.6(5) .
C68 Fe2 C76 C72 144.5(4) .
C75 Fe2 C76 C72 -119.8(6) .
